data_2215597
loop_
_publ_author_name
'Davison, Mark'
'Malak, Muhammad H.'
'Lalancette, Roger A.'
'Thompson, Hugh W.'

_publ_section_title
;(1<i>SR</i>,8a<i>RS</i>)-1,2,3,5,6,7,8,8a-Octahydro-3-oxonaphthalene-1-carboxylic
 acid: catemeric hydrogen bonding in a bicyclic unsaturated \g-keto acid
;
_journal_coeditor_code LW2029
_journal_issue 10
_journal_name_full 'Acta Crystallographica Section E'
_journal_page_first o4014
_journal_page_last o4014
_journal_paper_doi 10.1107/S1600536807043425
_journal_volume 63
_journal_year 2007
_chemical_formula_iupac 'C11 H14 O3'
_chemical_formula_moiety 'C11 H14 O3'
_chemical_formula_sum 'C11 H14 O3'
_chemical_formula_weight 194.22
_chemical_melting_point 352
_chemical_name_systematic
;
 (1SR,8aRS)-1,2,3,5,6,7,8,8a-Octahydro-3-oxonaphthalene-1-carboxylic acid
;
_space_group_IT_number 14
_symmetry_cell_setting monoclinic
_symmetry_space_group_name_Hall '-P 2ybc'
_symmetry_space_group_name_H-M 'P 1 21/c 1'
_atom_sites_solution_hydrogens geom
_atom_sites_solution_primary direct
_atom_sites_solution_secondary difmap
_audit_creation_method SHELXL-97
_cell_angle_alpha 90.00
_cell_angle_beta 98.252(3)
_cell_angle_gamma 90.00
_cell_formula_units_Z 4
_cell_length_a 5.2691(3)
_cell_length_b 16.1279(11)
_cell_length_c 11.9181(7)
_cell_measurement_reflns_used 5164
_cell_measurement_temperature 100(2)
_cell_measurement_theta_max 66.97
_cell_measurement_theta_min 4.64
_cell_volume 1002.31(11)
_computing_cell_refinement 'APEX2 (Bruker, 2006)'
_computing_data_collection 'APEX2 (Bruker, 2006)'
_computing_data_reduction 'SAINT (Bruker, 2005)'
_computing_molecular_graphics 'SHELXTL  Sheldrick, 2004)'
_computing_publication_material 'SHELXTL (Sheldrick, 2004)'
_computing_structure_refinement 'SHELXTL (Sheldrick, 2004)'
_computing_structure_solution 'SHELXTL (Sheldrick, 2004)'
_diffrn_ambient_temperature 100(2)
_diffrn_measured_fraction_theta_full 0.931
_diffrn_measured_fraction_theta_max 0.931
_diffrn_measurement_device_type 'Bruker APEXII CCD area-detector'
_diffrn_measurement_method '\f and \w'
_diffrn_radiation_monochromator graphite
_diffrn_radiation_source 'fine-focus sealed tube'
_diffrn_radiation_type CuK\a
_diffrn_radiation_wavelength 1.54178
_diffrn_reflns_av_R_equivalents 0.018
_diffrn_reflns_av_sigmaI/netI 0.020
_diffrn_reflns_limit_h_max 6
_diffrn_reflns_limit_h_min -5
_diffrn_reflns_limit_k_max 18
_diffrn_reflns_limit_k_min -18
_diffrn_reflns_limit_l_max 13
_diffrn_reflns_limit_l_min -13
_diffrn_reflns_number 5164
_diffrn_reflns_theta_full 66.97
_diffrn_reflns_theta_max 66.97
_diffrn_reflns_theta_min 4.64
_diffrn_standards_decay_% 0
_diffrn_standards_number 0
_exptl_absorpt_coefficient_mu 0.762
_exptl_absorpt_correction_T_max 0.86
_exptl_absorpt_correction_T_min 0.78
_exptl_absorpt_correction_type multi-scan
_exptl_absorpt_process_details '(SADABS; Sheldrick, 2001)'
_exptl_crystal_colour colourless
_exptl_crystal_density_diffrn 1.287
_exptl_crystal_density_method 'not measured'
_exptl_crystal_description parallelepiped
_exptl_crystal_F_000 416
_exptl_crystal_size_max 0.38
_exptl_crystal_size_mid 0.36
_exptl_crystal_size_min 0.16
_refine_diff_density_max 0.21
_refine_diff_density_min -0.21
_refine_ls_extinction_coef 0.0030(7)
_refine_ls_extinction_expression Fc^*^=kFc[1+0.001xFc^2^\l^3^/sin(2\q)]^-1/4^
_refine_ls_extinction_method 'SHELXTL (Sheldrick, 2004)'
_refine_ls_goodness_of_fit_ref 1.08
_refine_ls_hydrogen_treatment constr
_refine_ls_matrix_type full
_refine_ls_number_parameters 128
_refine_ls_number_reflns 1662
_refine_ls_number_restraints 0
_refine_ls_restrained_S_all 1.08
_refine_ls_R_factor_all 0.038
_refine_ls_R_factor_gt 0.036
_refine_ls_shift/su_max 0.00
_refine_ls_shift/su_mean 0.00
_refine_ls_structure_factor_coef Fsqd
_refine_ls_weighting_details 'calc w=1/[\s^2^(Fo^2^)+(0.0434P)^2^+0.4766P] where P=(Fo^2^+2Fc^2^)/3'
_refine_ls_weighting_scheme calc
_refine_ls_wR_factor_gt 0.094
_refine_ls_wR_factor_ref 0.095
_reflns_number_gt 1600
_reflns_number_total 1662
_reflns_threshold_expression I>2\s(I)
_cod_data_source_file lw2029.cif
_cod_data_source_block I
_cod_original_sg_symbol_H-M 'P 21/c'
_cod_database_code 2215597
_cod_database_fobs_code 2215597

loop_
_symmetry_equiv_pos_as_xyz
'x, y, z'
'-x, y+1/2, -z+1/2'
'-x, -y, -z'
'x, -y-1/2, z-1/2'

loop_
_atom_site_type_symbol
_atom_site_label
_atom_site_fract_x
_atom_site_fract_y
_atom_site_fract_z
_atom_site_U_iso_or_equiv
_atom_site_adp_type
_atom_site_calc_flag
_atom_site_refinement_flags
_atom_site_occupancy
C C1 0.4880(2) 0.16063(8) 0.05233(11) 0.0183(3) Uani d . 1
H H1A 0.6262 0.1271 0.0248 0.022 Uiso calc R 1
O O1 0.98255(17) 0.29981(6) 0.18075(8) 0.0224(3) Uani d . 1
C C2 0.5929(2) 0.24841(8) 0.07921(11) 0.0199(3) Uani d . 1
H H2A 0.6534 0.2720 0.0111 0.024 Uiso calc R 1
H H2B 0.4536 0.2843 0.0991 0.024 Uiso calc R 1
O O2 0.04242(18) 0.16180(7) -0.03204(9) 0.0297(3) Uani d . 1
C C3 0.8103(2) 0.24758(8) 0.17578(11) 0.0189(3) Uani d . 1
O O3 0.34570(18) 0.18208(6) -0.14192(8) 0.0254(3) Uani d . 1
H H3A 0.2185 0.1869 -0.1928 0.038 Uiso calc R 1
C C4 0.7986(3) 0.18636(8) 0.26462(12) 0.0210(3) Uani d . 1
H H4A 0.9289 0.1866 0.3286 0.025 Uiso calc R 1
C C4A 0.6117(3) 0.12961(8) 0.25999(11) 0.0206(3) Uani d . 1
C C5 0.5812(3) 0.07688(9) 0.36134(12) 0.0264(3) Uani d . 1
H H5A 0.4392 0.0995 0.3982 0.032 Uiso calc R 1
H H5B 0.7401 0.0806 0.4166 0.032 Uiso calc R 1
C C6 0.5259(3) -0.01464(9) 0.33257(12) 0.0287(4) Uani d . 1
H H6A 0.6802 -0.0408 0.3094 0.034 Uiso calc R 1
H H6B 0.4843 -0.0440 0.4006 0.034 Uiso calc R 1
C C7 0.3024(3) -0.02239(9) 0.23702(13) 0.0285(4) Uani d . 1
H H7A 0.2720 -0.0816 0.2175 0.034 Uiso calc R 1
H H7B 0.1450 0.0003 0.2619 0.034 Uiso calc R 1
C C8A 0.4120(2) 0.11763(8) 0.15658(11) 0.0194(3) Uani d . 1
H H8AA 0.2484 0.1433 0.1730 0.023 Uiso calc R 1
C C8 0.3614(3) 0.02474(9) 0.13348(12) 0.0239(3) Uani d . 1
H H8A 0.2152 0.0187 0.0719 0.029 Uiso calc R 1
H H8B 0.5140 -0.0002 0.1071 0.029 Uiso calc R 1
C C9 0.2656(2) 0.16697(8) -0.04338(12) 0.0192(3) Uani d . 1

loop_
_atom_site_aniso_label
_atom_site_aniso_U_11
_atom_site_aniso_U_22
_atom_site_aniso_U_33
_atom_site_aniso_U_12
_atom_site_aniso_U_13
_atom_site_aniso_U_23
C1 0.0169(6) 0.0171(7) 0.0206(7) 0.0001(5) 0.0023(5) -0.0003(5)
O1 0.0222(5) 0.0197(5) 0.0244(5) -0.0035(4) 0.0005(4) -0.0018(4)
C2 0.0201(7) 0.0171(7) 0.0220(7) 0.0001(5) 0.0015(5) 0.0020(5)
O2 0.0170(5) 0.0446(7) 0.0273(6) -0.0026(4) 0.0021(4) 0.0028(5)
C3 0.0194(7) 0.0163(6) 0.0212(7) 0.0024(5) 0.0037(5) -0.0039(5)
O3 0.0191(5) 0.0369(6) 0.0196(5) 0.0013(4) 0.0004(4) 0.0053(4)
C4 0.0225(7) 0.0202(7) 0.0192(7) 0.0023(5) -0.0009(5) -0.0019(5)
C4A 0.0254(7) 0.0175(7) 0.0192(7) 0.0039(5) 0.0050(5) -0.0019(5)
C5 0.0368(8) 0.0226(7) 0.0200(7) -0.0022(6) 0.0047(6) 0.0004(6)
C6 0.0427(9) 0.0201(7) 0.0245(8) -0.0021(6) 0.0089(7) 0.0037(6)
C7 0.0355(8) 0.0218(7) 0.0297(8) -0.0067(6) 0.0099(6) 0.0006(6)
C8A 0.0183(6) 0.0181(7) 0.0220(7) -0.0001(5) 0.0037(5) -0.0002(5)
C8 0.0277(7) 0.0195(7) 0.0242(7) -0.0049(5) 0.0025(6) -0.0012(6)
C9 0.0199(7) 0.0143(6) 0.0233(7) -0.0001(5) 0.0027(5) -0.0011(5)

loop_
_atom_type_symbol
_atom_type_description
_atom_type_scat_dispersion_real
_atom_type_scat_dispersion_imag
_atom_type_scat_source
C C 0.0181 0.0091 'International Tables Vol C Tables 4.2.6.8 and 6.1.1.4'
H H 0.0000 0.0000 'International Tables Vol C Tables 4.2.6.8 and 6.1.1.4'
O O 0.0492 0.0322 'International Tables Vol C Tables 4.2.6.8 and 6.1.1.4'

loop_
_geom_angle_atom_site_label_1
_geom_angle_atom_site_label_2
_geom_angle_atom_site_label_3
_geom_angle
_geom_angle_publ_flag
C9 C1 C8A 112.21(10) ?
C9 C1 C2 108.09(10) ?
C8A C1 C2 112.19(11) ?
C9 C1 H1A 108.1 ?
C8A C1 H1A 108.1 ?
C2 C1 H1A 108.1 ?
C3 C2 C1 111.30(10) ?
C3 C2 H2A 109.4 ?
C1 C2 H2A 109.4 ?
C3 C2 H2B 109.4 ?
C1 C2 H2B 109.4 ?
H2A C2 H2B 108.0 ?
O1 C3 C4 122.42(12) ?
O1 C3 C2 120.36(12) ?
C4 C3 C2 117.12(11) ?
C9 O3 H3A 109.5 ?
C4A C4 C3 122.76(12) ?
C4A C4 H4A 118.6 ?
C3 C4 H4A 118.6 ?
C4 C4A C5 121.04(13) ?
C4 C4A C8A 122.81(12) ?
C5 C4A C8A 116.08(12) ?
C4A C5 C6 113.78(12) ?
C4A C5 H5A 108.8 ?
C6 C5 H5A 108.8 ?
C4A C5 H5B 108.8 ?
C6 C5 H5B 108.8 ?
H5A C5 H5B 107.7 ?
C7 C6 C5 110.39(12) ?
C7 C6 H6A 109.6 ?
C5 C6 H6A 109.6 ?
C7 C6 H6B 109.6 ?
C5 C6 H6B 109.6 ?
H6A C6 H6B 108.1 ?
C8 C7 C6 109.89(11) ?
C8 C7 H7A 109.7 ?
C6 C7 H7A 109.7 ?
C8 C7 H7B 109.7 ?
C6 C7 H7B 109.7 ?
H7A C7 H7B 108.2 ?
C4A C8A C1 111.82(11) ?
C4A C8A C8 110.61(11) ?
C1 C8A C8 110.83(11) ?
C4A C8A H8AA 107.8 ?
C1 C8A H8AA 107.8 ?
C8 C8A H8AA 107.8 ?
C7 C8 C8A 113.08(12) ?
C7 C8 H8A 109.0 ?
C8A C8 H8A 109.0 ?
C7 C8 H8B 109.0 ?
C8A C8 H8B 109.0 ?
H8A C8 H8B 107.8 ?
O2 C9 O3 123.47(12) ?
O2 C9 C1 124.87(12) y
O3 C9 C1 111.62(11) y

loop_
_geom_bond_atom_site_label_1
_geom_bond_atom_site_label_2
_geom_bond_distance
_geom_bond_publ_flag
C1 C9 1.5171(18) ?
C1 C8A 1.5258(18) ?
C1 C2 1.5367(18) ?
C1 H1A 1.0000 ?
O1 C3 1.2335(16) ?
C2 C3 1.5028(18) ?
C2 H2A 0.9900 ?
C2 H2B 0.9900 ?
O2 C9 1.2056(16) y
C3 C4 1.4555(19) ?
O3 C9 1.3263(17) y
O3 H3A 0.8400 ?
C4 C4A 1.340(2) ?
C4 H4A 0.9500 ?
C4A C5 1.5046(19) ?
C4A C8A 1.5138(19) ?
C5 C6 1.5337(19) ?
C5 H5A 0.9900 ?
C5 H5B 0.9900 ?
C6 C7 1.521(2) ?
C6 H6A 0.9900 ?
C6 H6B 0.9900 ?
C7 C8 1.519(2) ?
C7 H7A 0.9900 ?
C7 H7B 0.9900 ?
C8A C8 1.5395(18) ?
C8A H8AA 1.0000 ?
C8 H8A 0.9900 ?
C8 H8B 0.9900 ?

loop_
_geom_hbond_atom_site_label_D
_geom_hbond_atom_site_label_H
_geom_hbond_atom_site_label_A
_geom_hbond_site_symmetry_A
_geom_hbond_distance_DH
_geom_hbond_distance_HA
_geom_hbond_distance_DA
_geom_hbond_angle_DHA
_geom_hbond_publ_flag
O3 H3A O1 4_465 0.84 1.82 2.6557(13) 170 yes
C1 H1A O2 1_655 1.00 2.45 3.2230(15) 134 yes

loop_
_geom_torsion_atom_site_label_1
_geom_torsion_atom_site_label_2
_geom_torsion_atom_site_label_3
_geom_torsion_atom_site_label_4
_geom_torsion
C9 C1 C2 C3 178.46(10)
C8A C1 C2 C3 54.22(14)
C1 C2 C3 O1 149.92(12)
C1 C2 C3 C4 -33.63(15)
O1 C3 C4 C4A 179.79(12)
C2 C3 C4 C4A 3.41(19)
C3 C4 C4A C5 -169.72(12)
C3 C4 C4A C8A 6.9(2)
C4 C4A C5 C6 -137.03(14)
C8A C4A C5 C6 46.11(17)
C4A C5 C6 C7 -51.45(17)
C5 C6 C7 C8 57.55(16)
C4 C4A C8A C1 14.39(18)
C5 C4A C8A C1 -168.81(11)
C4 C4A C8A C8 138.44(13)
C5 C4A C8A C8 -44.76(16)
C9 C1 C8A C4A -166.25(10)
C2 C1 C8A C4A -44.33(14)
C9 C1 C8A C8 69.82(14)
C2 C1 C8A C8 -168.25(11)
C6 C7 C8 C8A -59.22(16)
C4A C8A C8 C7 51.49(15)
C1 C8A C8 C7 176.11(11)
C8A C1 C9 O2 20.11(18)
C2 C1 C9 O2 -104.11(15)
C8A C1 C9 O3 -162.19(11)
C2 C1 C9 O3 73.59(13)
